data_4116784
loop_
_publ_author_name
'Karsten Meyer'
'Jesper Bendix'
'Nils Metzler-Nolte'
'Thomas Weyherm\"uller'
'Karl Wieghardt'

_publ_section_title
;
 Nitridomanganese(V) and -(VI) Complexes Containing Macrocyclic Amine
 Ligands
;
_journal_name_full 'Journal of the American Chemical Society'
_journal_page_first 7260
_journal_page_last 7270
_journal_paper_doi 10.1021/ja980686j
_journal_volume 120
_journal_year 1998
_chemical_formula_structural '[C12 H27 Mn N6]2+, 2 (ClO4)-'
_chemical_formula_sum 'C12 H27 Cl2 Mn N6 O8'
_chemical_formula_weight 509.24
_chemical_name_systematic
; 
 ? 
;
_space_group_IT_number 14
_symmetry_cell_setting monoclinic
_symmetry_space_group_name_Hall '-P 2ybc'
_symmetry_space_group_name_H-M 'P 1 21/c 1'
_atom_sites_solution_hydrogens geom
_atom_sites_solution_primary direct
_atom_sites_solution_secondary difmap
_audit_creation_method SHELXL
_cell_angle_alpha 90.00(0)
_cell_angle_beta 103.81(2)
_cell_angle_gamma 90.00(0)
_cell_formula_units_Z 4
_cell_length_a 8.119(1)
_cell_length_b 16.920(2)
_cell_length_c 16.242(2)
_cell_measurement_reflns_used 4204
_cell_measurement_temperature 293(2)
_cell_volume 2166.7(5)
_computing_structure_refinement 'SHELXL-93 (Sheldrick, 1993)'
_computing_structure_solution 'SHELXS-86 (Sheldrick, 1990)'
_diffrn_ambient_temperature 293(2)
_diffrn_measurement_device 'Siemens SMART CCD Detector'
_diffrn_measurement_method 'w\-scan, 0.3 deg./frame'
_diffrn_radiation_monochromator graphite
_diffrn_radiation_source 'fine-focus sealed tube'
_diffrn_radiation_type MoK\a
_diffrn_radiation_wavelength 0.71073
_diffrn_reflns_av_R_equivalents 0.0470
_diffrn_reflns_av_sigmaI/netI 0.0415
_diffrn_reflns_limit_h_max 7
_diffrn_reflns_limit_h_min -9
_diffrn_reflns_limit_k_max 19
_diffrn_reflns_limit_k_min -19
_diffrn_reflns_limit_l_max 18
_diffrn_reflns_limit_l_min -19
_diffrn_reflns_number 9583
_diffrn_reflns_theta_max 24.71
_diffrn_reflns_theta_min 1.77
_exptl_absorpt_coefficient_mu 0.906
_exptl_crystal_colour blue
_exptl_crystal_density_diffrn 1.561
_exptl_crystal_description 'Transparent block'
_exptl_crystal_F_000 1056
_exptl_crystal_size_max 0.38
_exptl_crystal_size_mid 0.32
_exptl_crystal_size_min 0.20
_refine_diff_density_max 0.998
_refine_diff_density_min -0.706
_refine_diff_density_rms 0.094
_refine_ls_extinction_method none
_refine_ls_goodness_of_fit_all 1.065
_refine_ls_goodness_of_fit_obs 1.092
_refine_ls_matrix_type full
_refine_ls_number_parameters 260
_refine_ls_number_reflns 3613
_refine_ls_number_restraints 0
_refine_ls_restrained_S_all 1.071
_refine_ls_restrained_S_obs 1.092
_refine_ls_R_factor_all 0.0961
_refine_ls_R_factor_obs 0.0731
_refine_ls_shift/esd_max -0.015
_refine_ls_shift/esd_mean 0.001
_refine_ls_structure_factor_coef Fsqd
_refine_ls_weighting_details 'w=1/[\s^2^(Fo^2^)+(0.1262P)^2^+4.2268P] where P=(Fo^2^+2Fc^2^)/3'
_refine_ls_weighting_scheme calc
_refine_ls_wR_factor_all 0.2324
_refine_ls_wR_factor_obs 0.2035
_reflns_number_observed 2707
_reflns_number_total 3617
_reflns_observed_criterion >2sigma(I)
_cod_data_source_file ja980686j_4.cif
_cod_data_source_block 4
_cod_depositor_comments
;
The following automatic conversions were performed:

'_refine_ls_weighting_scheme' value 'calc
w=1/[\s^2^(Fo^2^)+(0.1262P)^2^+4.2268P] where P=(Fo^2^+2Fc^2^)/3' was
changed to 'calc'. New tag '_refine_ls_weighting_details' was
created. The value of the new tag was set to
'w=1/[\s^2^(Fo^2^)+(0.1262P)^2^+4.2268P] where P=(Fo^2^+2Fc^2^)/3'.

Automatic conversion script
Id: cif_fix_values 3143 2015-03-26 13:38:13Z robertas 
;
_cod_original_cell_volume 2166.7(6)
_cod_database_code 4116784

loop_
_symmetry_equiv_pos_as_xyz
'x, y, z'
'-x, y+1/2, -z+1/2'
'-x, -y, -z'
'x, -y-1/2, z-1/2'

loop_
_atom_site_aniso_label
_atom_site_aniso_U_11
_atom_site_aniso_U_22
_atom_site_aniso_U_33
_atom_site_aniso_U_23
_atom_site_aniso_U_13
_atom_site_aniso_U_12
Mn1 0.0494(5) 0.0447(5) 0.0445(5) 0.0011(4) 0.0174(4) 0.0075(4)
N1 0.085(4) 0.072(4) 0.049(3) 0.016(3) 0.024(3) 0.030(3)
N2 0.052(3) 0.059(3) 0.091(4) -0.009(3) 0.011(3) 0.006(2)
N3 0.070(3) 0.071(3) 0.057(3) 0.013(3) 0.026(3) 0.015(3)
N4 0.058(3) 0.054(3) 0.081(4) -0.015(3) 0.020(3) -0.001(2)
N5 0.071(3) 0.059(3) 0.057(3) -0.004(3) 0.024(3) 0.009(3)
N6 0.064(3) 0.061(3) 0.061(3) -0.001(2) 0.026(2) 0.014(2)
C1 0.118(7) 0.095(6) 0.056(4) -0.005(4) -0.015(5) 0.037(5)
C2 0.070(5) 0.108(6) 0.090(6) -0.013(5) -0.011(4) 0.014(5)
C3 0.071(5) 0.093(6) 0.146(8) -0.002(6) 0.053(5) -0.013(4)
C4 0.100(6) 0.100(6) 0.129(8) 0.038(6) 0.060(6) -0.009(5)
C5 0.110(7) 0.115(7) 0.080(5) 0.037(5) 0.050(5) 0.009(6)
C6 0.098(6) 0.094(5) 0.052(4) -0.007(4) -0.001(4) 0.016(5)
C7 0.056(4) 0.089(5) 0.080(5) -0.015(4) 0.001(4) 0.003(4)
C8 0.077(5) 0.085(5) 0.127(7) 0.005(5) 0.057(5) -0.011(4)
C9 0.109(7) 0.088(6) 0.133(8) 0.044(6) 0.078(7) 0.014(5)
C10 0.130(8) 0.101(6) 0.077(5) 0.038(5) 0.053(5) 0.037(6)
C11 0.057(3) 0.065(4) 0.049(3) 0.000(3) 0.014(3) 0.004(3)
C12 0.085(5) 0.071(5) 0.085(5) -0.024(4) 0.023(4) 0.019(4)
Cl1 0.0526(9) 0.0528(9) 0.0726(10) 0.0000(7) 0.0074(7) -0.0021(6)
O10 0.219(11) 0.098(6) 0.463(22) -0.048(9) 0.196(13) 0.018(6)
O11 0.082(5) 0.182(9) 0.329(16) 0.072(9) -0.031(7) -0.016(5)
O12 0.164(7) 0.123(6) 0.234(10) 0.025(7) 0.056(7) -0.069(6)
O13 0.249(14) 0.470(24) 0.102(7) 0.012(10) 0.072(8) -0.055(14)
Cl2 0.0737(11) 0.0572(10) 0.0670(10) -0.0020(7) 0.0093(8) -0.0037(8)

loop_
_atom_site_label
_atom_site_type_symbol
_atom_site_fract_x
_atom_site_fract_y
_atom_site_fract_z
_atom_site_U_iso_or_equiv
_atom_site_thermal_displace_type
_atom_site_occupancy
_atom_site_calc_flag
_atom_site_refinement_flags
_atom_site_disorder_group
Mn1 Mn 0.48816(10) 0.66397(5) 0.75779(5) 0.0452(3) Uani 1 d . .
N1 N 0.4260(7) 0.7130(3) 0.6400(3) 0.0672(15) Uani 1 d . .
H1 H 0.3728(7) 0.7591(3) 0.6465(3) 0.081 Uiso 1 calc R .
N2 N 0.2903(7) 0.5917(3) 0.7129(4) 0.069(2) Uani 1 d . .
H2 H 0.3320(7) 0.5477(3) 0.6928(4) 0.082 Uiso 1 calc R .
N3 N 0.5770(7) 0.5947(3) 0.8605(3) 0.0640(14) Uani 1 d . .
H3 H 0.6171(7) 0.5496(3) 0.8418(3) 0.077 Uiso 1 calc R .
N4 N 0.7214(6) 0.7151(3) 0.7928(4) 0.0642(14) Uani 1 d . .
H4 H 0.7044(6) 0.7615(3) 0.8180(4) 0.077 Uiso 1 calc R .
N5 N 0.6346(7) 0.5664(3) 0.6939(3) 0.0610(13) Uani 1 d . .
N6 N 0.3914(7) 0.7218(3) 0.8000(3) 0.0600(13) Uani 1 d . .
C1 C 0.2900(12) 0.6618(5) 0.5859(5) 0.096(3) Uani 1 d . .
H1A H 0.2231(12) 0.6925(5) 0.5393(5) 0.115 Uiso 1 calc R .
H1B H 0.3414(12) 0.6181(5) 0.5625(5) 0.115 Uiso 1 calc R .
C2 C 0.1794(10) 0.6312(6) 0.6401(6) 0.095(3) Uani 1 d . .
H2A H 0.1190(10) 0.6743(6) 0.6591(6) 0.114 Uiso 1 calc R .
H2B H 0.0970(10) 0.5941(6) 0.6084(6) 0.114 Uiso 1 calc R .
C3 C 0.1996(11) 0.5649(5) 0.7779(7) 0.099(3) Uani 1 d . .
H3A H 0.1086(11) 0.5295(5) 0.7511(7) 0.118 Uiso 1 calc R .
H3B H 0.1488(11) 0.6105(5) 0.7983(7) 0.118 Uiso 1 calc R .
C4 C 0.3117(12) 0.5235(6) 0.8521(6) 0.104(3) Uani 1 d . .
H4A H 0.2408(12) 0.5034(6) 0.8877(6) 0.125 Uiso 1 calc R .
H4B H 0.3623(12) 0.4782(6) 0.8309(6) 0.125 Uiso 1 calc R .
C5 C 0.4517(12) 0.5714(5) 0.9067(5) 0.097(3) Uani 1 d . .
H5A H 0.4040(12) 0.6183(5) 0.9264(5) 0.117 Uiso 1 calc R .
H5B H 0.5065(12) 0.5405(5) 0.9560(5) 0.117 Uiso 1 calc R .
C6 C 0.7253(11) 0.6367(5) 0.9150(4) 0.084(2) Uani 1 d . .
H6A H 0.6864(11) 0.6795(5) 0.9453(4) 0.101 Uiso 1 calc R .
H6B H 0.7913(11) 0.6005(5) 0.9563(4) 0.101 Uiso 1 calc R .
C7 C 0.8308(9) 0.6683(5) 0.8599(5) 0.078(2) Uani 1 d . .
H7A H 0.9208(9) 0.7011(5) 0.8928(5) 0.093 Uiso 1 calc R .
H7B H 0.8819(9) 0.6252(5) 0.8354(5) 0.093 Uiso 1 calc R .
C8 C 0.8086(10) 0.7378(5) 0.7246(6) 0.091(2) Uani 1 d . .
H8A H 0.9060(10) 0.7705(5) 0.7492(6) 0.109 Uiso 1 calc R .
H8B H 0.8500(10) 0.6903(5) 0.7028(6) 0.109 Uiso 1 calc R .
C9 C 0.6961(12) 0.7817(5) 0.6522(6) 0.102(3) Uani 1 d . .
H9A H 0.6452(12) 0.8257(5) 0.6753(6) 0.122 Uiso 1 calc R .
H9B H 0.7665(12) 0.8035(5) 0.6173(6) 0.122 Uiso 1 calc R .
C10 C 0.5584(13) 0.7351(5) 0.5970(5) 0.098(3) Uani 1 d . .
H10A H 0.5082(13) 0.7658(5) 0.5469(5) 0.117 Uiso 1 calc R .
H10B H 0.6062(13) 0.6875(5) 0.5787(5) 0.117 Uiso 1 calc R .
C11 C 0.6841(8) 0.5113(4) 0.6705(4) 0.0566(15) Uani 1 d . .
C12 C 0.7492(10) 0.4391(4) 0.6403(5) 0.080(2) Uani 1 d . .
H12A H 0.7305(61) 0.3953(7) 0.6744(22) 0.120 Uiso 1 calc R .
H12B H 0.8685(17) 0.4448(13) 0.6444(32) 0.120 Uiso 1 calc R .
H12C H 0.6914(49) 0.4299(17) 0.5823(11) 0.120 Uiso 1 calc R .
Cl1 Cl 0.1719(2) 0.60130(9) 0.10684(11) 0.0606(5) Uani 1 d . .
O10 O 0.1113(16) 0.6666(5) 0.1278(11) 0.241(7) Uani 1 d . .
O11 O 0.3399(10) 0.5973(6) 0.1464(9) 0.211(6) Uani 1 d . .
O12 O 0.0937(12) 0.5362(5) 0.1292(7) 0.172(4) Uani 1 d . .
O13 O 0.1801(19) 0.6017(10) 0.0271(7) 0.268(8) Uani 1 d . .
Cl2 Cl 0.7619(2) 0.89889(10) 0.92711(11) 0.0672(5) Uani 1 d . .
O20 O 0.8041(33) 0.9159(11) 0.8528(15) 0.185(8) Uiso 0.552(15) d P 1
O21 O 0.6873(27) 0.9458(13) 0.9801(16) 0.174(8) Uiso 0.552(15) d P 1
O22 O 0.6297(15) 0.8404(7) 0.9098(8) 0.106(5) Uiso 0.552(15) d P 1
O23 O 0.9181(32) 0.8618(14) 0.9227(16) 0.209(10) Uiso 0.552(15) d P 1
O20X O 0.6699(30) 0.9043(11) 0.8377(13) 0.139(7) Uiso 0.448(15) d P 2
O21X O 0.7872(27) 0.8291(12) 0.9679(14) 0.151(8) Uiso 0.448(15) d P 2
O22X O 0.6985(27) 0.9706(13) 0.9428(15) 0.140(7) Uiso 0.448(15) d P 2
O23X O 0.8993(41) 0.9524(18) 0.9511(21) 0.225(13) Uiso 0.448(15) d P 2

loop_
_atom_type_symbol
_atom_type_description
_atom_type_scat_dispersion_real
_atom_type_scat_dispersion_imag
_atom_type_scat_source
C C 0.0033 0.0016 'International Tables Vol C Tables 4.2.6.8 and 6.1.1.4'
H H 0.0000 0.0000 'International Tables Vol C Tables 4.2.6.8 and 6.1.1.4'
N N 0.0061 0.0033 'International Tables Vol C Tables 4.2.6.8 and 6.1.1.4'
O O 0.0106 0.0060 'International Tables Vol C Tables 4.2.6.8 and 6.1.1.4'
Cl Cl 0.1484 0.1585 'International Tables Vol C Tables 4.2.6.8 and 6.1.1.4'
Mn Mn 0.3368 0.7283 'International Tables Vol C Tables 4.2.6.8 and 6.1.1.4'

loop_
_geom_angle_atom_site_label_1
_geom_angle_atom_site_label_2
_geom_angle_atom_site_label_3
_geom_angle
N6 Mn1 N2 95.8(3)
N6 Mn1 N3 97.0(2)
N2 Mn1 N3 92.5(2)
N6 Mn1 N1 97.0(2)
N2 Mn1 N1 84.8(3)
N3 Mn1 N1 165.9(2)
N6 Mn1 N4 98.5(3)
N2 Mn1 N4 165.6(2)
N3 Mn1 N4 83.8(2)
N1 Mn1 N4 95.4(2)
N6 Mn1 N5 176.9(2)
N2 Mn1 N5 82.0(2)
N3 Mn1 N5 81.0(2)
N1 Mn1 N5 84.9(2)
N4 Mn1 N5 83.7(2)
C10 N1 C1 112.7(7)
C10 N1 Mn1 120.5(5)
C1 N1 Mn1 107.2(4)
C2 N2 C3 113.4(7)
C2 N2 Mn1 107.4(5)
C3 N2 Mn1 114.4(5)
C5 N3 C6 112.8(6)
C5 N3 Mn1 115.2(5)
C6 N3 Mn1 106.9(4)
C7 N4 C8 112.3(6)
C7 N4 Mn1 109.6(4)
C8 N4 Mn1 118.3(5)
C11 N5 Mn1 166.7(5)
C2 C1 N1 108.3(6)
N2 C2 C1 107.1(6)
N2 C3 C4 113.8(6)
C5 C4 C3 116.8(7)
N3 C5 C4 111.4(7)
C7 C6 N3 108.3(6)
N4 C7 C6 108.1(6)
C9 C8 N4 113.5(6)
C10 C9 C8 116.1(7)
N1 C10 C9 112.4(7)
N5 C11 C12 179.7(6)
O10 Cl1 O13 111.7(10)
O10 Cl1 O12 113.1(7)
O13 Cl1 O12 113.8(8)
O10 Cl1 O11 108.6(8)
O13 Cl1 O11 100.6(9)
O12 Cl1 O11 108.2(6)
O21X Cl2 O22X 135.1(14)
O20 Cl2 O21 131.2(14)
O21X Cl2 O23X 114.0(15)
O22X Cl2 O23X 71.8(14)
O20 Cl2 O23 68.6(12)
O21 Cl2 O23 142.4(13)
O20 Cl2 O22 107.8(11)
O21 Cl2 O22 95.6(10)
O23 Cl2 O22 108.5(10)
O21X Cl2 O20X 121.6(11)
O22X Cl2 O20X 90.2(12)
O23X Cl2 O20X 114.4(15)
Cl2 O20 O23 57.8(13)
Cl2 O23 O20 53.6(13)
Cl2 O22X O23X 55.6(14)
Cl2 O23X O22X 52.6(13)

loop_
_geom_bond_atom_site_label_1
_geom_bond_atom_site_label_2
_geom_bond_distance
Mn1 N6 1.518(5)
Mn1 N2 2.012(6)
Mn1 N3 2.026(5)
Mn1 N1 2.035(5)
Mn1 N4 2.036(5)
Mn1 N5 2.409(5)
N1 C10 1.464(10)
N1 C1 1.510(10)
N2 C2 1.465(10)
N2 C3 1.494(11)
N3 C5 1.456(9)
N3 C6 1.494(10)
N4 C7 1.464(9)
N4 C8 1.500(9)
N5 C11 1.118(7)
C1 C2 1.493(12)
C3 C4 1.500(13)
C4 C5 1.501(13)
C6 C7 1.478(11)
C8 C9 1.502(12)
C9 C10 1.482(13)
C11 C12 1.460(9)
Cl1 O10 1.288(7)
Cl1 O13 1.313(10)
Cl1 O12 1.362(7)
Cl1 O11 1.364(8)
Cl2 O21X 1.35(2)
Cl2 O20 1.36(2)
Cl2 O22X 1.37(2)
Cl2 O21 1.41(2)
Cl2 O23X 1.42(3)
Cl2 O23 1.43(3)
Cl2 O22 1.437(12)
Cl2 O20X 1.47(2)
O20 O23 1.58(3)
O22X O23X 1.63(3)
